data_4020043
loop_
_publ_author_name
'Azusa Sato'
'Hisanaka Ito'
'Takeo Taguchi'

_journal_name_full 'Journal of Organic Chemistry'
_journal_page_first 709
_journal_page_last 712
_journal_paper_doi 10.1021/jo0489216
_journal_volume 70
_journal_year 2005
_chemical_formula_moiety 'C14 H17 N O3'
_chemical_formula_sum 'C14 H17 N O3'
_chemical_formula_weight 247.29
_space_group_IT_number 5
_symmetry_cell_setting monoclinic
_symmetry_space_group_name_Hall 'C 2y'
_symmetry_space_group_name_H-M 'C 1 2 1'
_cell_angle_alpha 90
_cell_angle_beta 97.63(6)
_cell_angle_gamma 90
_cell_formula_units_Z 4
_cell_length_a 9.741(6)
_cell_length_b 4.787(4)
_cell_length_c 27.44(2)
_cell_measurement_reflns_used 4594
_cell_measurement_temperature 93.1
_cell_measurement_theta_max 27.5
_cell_measurement_theta_min 3.0
_cell_volume 1268(1)
_diffrn_detector_area_resol_mean 10.00
_diffrn_measured_fraction_theta_full 0.9969
_diffrn_measured_fraction_theta_max 0.9969
_diffrn_measurement_device_type 'Rigaku RAXIS-RAPID'
_diffrn_measurement_method \w
_diffrn_radiation_type 'Mo K\a'
_diffrn_radiation_wavelength 0.7107
_diffrn_reflns_av_R_equivalents 0.107
_diffrn_reflns_limit_h_max 12
_diffrn_reflns_limit_h_min -12
_diffrn_reflns_limit_k_max 5
_diffrn_reflns_limit_k_min -6
_diffrn_reflns_limit_l_max 35
_diffrn_reflns_limit_l_min -35
_diffrn_reflns_number 6045
_diffrn_reflns_theta_full 27.48
_diffrn_reflns_theta_max 27.48
_exptl_absorpt_coefficient_mu 0.091
_exptl_absorpt_correction_type none
_exptl_crystal_colour colorless
_exptl_crystal_density_diffrn 1.295
_exptl_crystal_density_meas ?
_exptl_crystal_density_method 'not measured'
_exptl_crystal_description platelet
_exptl_crystal_F_000 528.00
_exptl_crystal_size_max 0.40
_exptl_crystal_size_mid 0.07
_exptl_crystal_size_min 0.02
_refine_diff_density_max 0.47
_refine_diff_density_min -0.47
_refine_ls_abs_structure_details 'see text'
_refine_ls_abs_structure_Flack ?
_refine_ls_extinction_coef ?
_refine_ls_extinction_method none
_refine_ls_goodness_of_fit_ref 1.051
_refine_ls_hydrogen_treatment mixed
_refine_ls_number_parameters 165
_refine_ls_number_reflns 1622
_refine_ls_R_factor_gt 0.0720
_refine_ls_shift/su_max 0.0040
_refine_ls_structure_factor_coef Fsqd
_refine_ls_weighting_details 'w = 1/[0.0002Fo^2^ + 0.6500\s(Fo^2^)]/(4Fo^2^)'
_refine_ls_weighting_scheme calc
_refine_ls_wR_factor_ref 0.1540
_reflns_number_gt 670
_reflns_number_total 1622
_reflns_threshold_expression F^2^>2.0\s(F^2^)
_cod_original_sg_symbol_H-M 'C 2'
_cod_database_code 4020043

loop_
_symmetry_equiv_pos_site_id
_symmetry_equiv_pos_as_xyz
1 +X,+Y,+Z
2 -X,+Y,-Z
3 1/2+X,1/2+Y,+Z
4 1/2-X,1/2+Y,-Z

loop_
_atom_site_label
_atom_site_type_symbol
_atom_site_fract_x
_atom_site_fract_y
_atom_site_fract_z
_atom_site_U_iso_or_equiv
_atom_site_adp_type
_atom_site_occupancy
_atom_site_symmetry_multiplicity
_atom_site_calc_flag
_atom_site_refinement_flags
_atom_site_disorder_assembly
_atom_site_disorder_group
O1 O 0.2573(5) 0.2087(9) 0.0256(1) 0.046(1) Uani 1.00 1 d . . .
O2 O 0.4957(4) 0.5600(9) 0.0590(1) 0.044(1) Uani 1.00 1 d . . .
O3 O 0.4468(5) 0.9340(9) 0.2837(1) 0.054(1) Uani 1.00 1 d . . .
N1 N 0.4244(5) 0.492(1) 0.3124(1) 0.047(2) Uani 1.00 1 d . . .
C1 C 0.3434(6) 0.193(1) 0.0729(2) 0.044(2) Uani 1.00 1 d . . .
C2 C 0.4921(6) 0.270(1) 0.0693(2) 0.041(2) Uani 1.00 1 d . . .
C3 C 0.5771(6) 0.192(1) 0.1184(2) 0.041(2) Uani 1.00 1 d . . .
C4 C 0.6380(6) 0.369(1) 0.1504(2) 0.042(2) Uani 1.00 1 d . . .
C5 C 0.6991(7) 0.537(1) 0.1826(2) 0.047(2) Uani 1.00 1 d . . .
C6 C 0.6406(6) 0.664(1) 0.2258(2) 0.048(2) Uani 1.00 1 d . . .
C7 C 0.4982(6) 0.558(1) 0.2324(2) 0.044(2) Uani 1.00 1 d . . .
C8 C 0.4536(6) 0.682(1) 0.2782(2) 0.047(2) Uani 1.00 1 d . . .
C9 C 0.3827(6) 0.559(1) 0.3594(2) 0.049(2) Uiso 1.00 1 d . . .
C10 C 0.278(1) 0.408(3) 0.3726(4) 0.049(3) Uiso 0.50 1 d P P A
C11 C 0.239(1) 0.461(3) 0.4199(5) 0.058(4) Uiso 0.50 1 d P P A
C12 C 0.3113(7) 0.664(2) 0.4521(2) 0.066(2) Uiso 1.00 1 d . . .
C13 C 0.411(1) 0.812(3) 0.4356(4) 0.057(4) Uiso 0.50 1 d P P A
C14 C 0.454(1) 0.774(3) 0.3864(4) 0.055(3) Uiso 0.50 1 d P P A
C101 C 0.285(1) 0.750(3) 0.3662(5) 0.055(3) Uiso 0.50 1 d P P B
C111 C 0.250(1) 0.808(3) 0.4146(5) 0.058(3) Uiso 0.50 1 d P P B
C131 C 0.412(1) 0.466(3) 0.4464(5) 0.059(4) Uiso 0.50 1 d P P B
C141 C 0.450(1) 0.405(3) 0.4000(4) 0.056(3) Uiso 0.50 1 d P P B
H1 H 0.250(7) 0.34(1) 0.016(2) 0.0508 Uiso 1.00 1 d . . .
H2 H 0.575(6) 0.60(1) 0.048(2) 0.0500 Uiso 1.00 1 d . . .
H3 H 0.4319 0.2994 0.3045 0.056 Uiso 1.00 1 c R . .
H4 H 0.3405 0.0073 0.0851 0.052 Uiso 1.00 1 c R . .
H5 H 0.3078 0.3175 0.0951 0.052 Uiso 1.00 1 c R . .
H6 H 0.5244 0.1668 0.0435 0.049 Uiso 1.00 1 c R . .
H7 H 0.6351 0.8609 0.2210 0.057 Uiso 1.00 1 c R . .
H8 H 0.7019 0.6241 0.2548 0.057 Uiso 1.00 1 c R . .
H9 H 0.4340 0.6107 0.2048 0.052 Uiso 1.00 1 c R . .
H10 H 0.5006 0.3606 0.2352 0.052 Uiso 1.00 1 c R . .
H11 H 0.7916 0.5870 0.1789 0.056 Uiso 1.00 1 c R . .
H12 H 0.5859 -0.0006 0.1263 0.049 Uiso 1.00 1 c R . .

loop_
_atom_type_symbol
_atom_type_description
_atom_type_scat_dispersion_real
_atom_type_scat_dispersion_imag
_atom_type_scat_source
C C 0.003 0.002
;
International Tables for Crystallography
(1992, Vol. C, Tables 4.2.6.8 and 6.1.1.4)
;
H H 0.000 0.000
;
International Tables for Crystallography
(1992, Vol. C, Table 6.1.1.4)
;
N N 0.006 0.003
;
International Tables for Crystallography
(1992, Vol. C, Tables 4.2.6.8 and 6.1.1.4)
;
O O 0.011 0.006
;
International Tables for Crystallography
(1992, Vol. C, Tables 4.2.6.8 and 6.1.1.4)
;
